data_4330492
loop_
_publ_author_name
'Heaweon Park'
'Michael M. Bittner'
'Jacob S. Baus'
'Sergey V. Lindeman'
'Adam T. Fiedler'

_publ_section_title
;
 Fe(II) Complexes That Mimic the Active Site Structure of Acetylacetone
 Dioxygenase: O2 and NO Reactivity
;
_journal_name_full 'Inorganic Chemistry'
_journal_page_first 10279
_journal_page_last 10289
_journal_paper_doi 10.1021/ic3012712
_journal_volume 51
_journal_year 2012
_chemical_absolute_configuration unk
_chemical_formula_moiety 'C22 H32 B Fe N7 O4, C2 H3 N'
_chemical_formula_sum 'C24 H35 B Fe N8 O4'
_chemical_formula_weight 566.26
_space_group_crystal_system orthorhombic
_space_group_IT_number 19
_space_group_name_Hall 'P 2ac 2ab'
_space_group_name_H-M_alt 'P 21 21 21'
_symmetry_space_group_name_Hall 'P 2ac 2ab'
_symmetry_space_group_name_H-M 'P 21 21 21'
_atom_sites_solution_hydrogens geom
_atom_sites_solution_primary direct
_atom_sites_solution_secondary difmap
_audit_creation_date 2011-08-18
_audit_creation_method
;
  Olex2 1.1
  (compiled 2011.02.15 svn.r1672, GUI svn.r3494)
;
_cell_angle_alpha 90.00
_cell_angle_beta 90.00
_cell_angle_gamma 90.00
_cell_formula_units_Z 4
_cell_length_a 12.62432(13)
_cell_length_b 16.70885(18)
_cell_length_c 13.70225(15)
_cell_measurement_reflns_used 59038
_cell_measurement_temperature 100
_cell_measurement_theta_max 29.4215
_cell_measurement_theta_min 3.3766
_cell_volume 2890.32(5)
_computing_cell_refinement
;
CrysAlisPro, Oxford Diffraction Ltd.,
Version 1.171.33.55 (release 05-01-2010 CrysAlis171 .NET)
(compiled Jan  5 2010,16:28:46)
;
_computing_data_collection
;
CrysAlisPro, Oxford Diffraction Ltd.,
Version 1.171.33.55 (release 05-01-2010 CrysAlis171 .NET)
(compiled Jan  5 2010,16:28:46)
;
_computing_data_reduction
;
CrysAlisPro, Oxford Diffraction Ltd.,
Version 1.171.33.55 (release 05-01-2010 CrysAlis171 .NET)
(compiled Jan  5 2010,16:28:46)
;
_computing_molecular_graphics
;
O. V. Dolomanov, L. J. Bourhis, R. J. Gildea, J. A. K. Howard and H. Puschmann,
OLEX2: a complete structure solution, refinement and analysis program.
J. Appl. Cryst. (2009). 42, 339-341.
;
_computing_publication_material
;
O. V. Dolomanov, L. J. Bourhis, R. J. Gildea, J. A. K. Howard and H. Puschmann,
OLEX2: a complete structure solution, refinement and analysis program.
J. Appl. Cryst. (2009). 42, 339-341.
;
_computing_structure_refinement 'SHELXL-97 (Sheldrick, 2008)'
_computing_structure_solution 'SHELXS-97 (Sheldrick, 2008)'
_diffrn_ambient_temperature 100
_diffrn_detector_area_resol_mean 10.3756
_diffrn_measured_fraction_theta_full 0.993
_diffrn_measured_fraction_theta_max 0.983
_diffrn_measurement_details
;
1 omega    7.00   51.00   1.0000   10.0000
omega____ theta____ kappa____ phi______ frames
-       11.5134   37.0000   30.0000 44

2 omega  -15.00   74.00   1.0000   10.0000
omega____ theta____ kappa____ phi______ frames
-       11.5134   77.0000 -120.0000 89

3 omega  -20.00   53.00   1.0000   10.0000
omega____ theta____ kappa____ phi______ frames
-       11.5134  -99.0000   96.0000 73

4 omega    3.00   70.00   1.0000   10.0000
omega____ theta____ kappa____ phi______ frames
-       11.5134 -127.0000  -98.0000 67

5 omega  -20.00   53.00   1.0000   10.0000
omega____ theta____ kappa____ phi______ frames
-       11.5134  -99.0000  -22.0000 73

6 omega  -15.00   88.00   1.0000   10.0000
omega____ theta____ kappa____ phi______ frames
-       11.5134   37.0000  -60.0000 103

7 omega  -22.00   90.00   1.0000   10.0000
omega____ theta____ kappa____ phi______ frames
-       11.5134   77.0000   90.0000 112

8 omega  -28.00   64.00   1.0000   10.0000
omega____ theta____ kappa____ phi______ frames
-      -11.6697   37.0000 -150.0000 92

9 omega    3.00   69.00   1.0000   10.0000
omega____ theta____ kappa____ phi______ frames
-       11.5134 -127.0000 -157.0000 66

10 omega    3.00   70.00   1.0000   10.0000
omega____ theta____ kappa____ phi______ frames
-       11.5134 -127.0000   22.0000 67

11 omega  -20.00   53.00   1.0000   10.0000
omega____ theta____ kappa____ phi______ frames
-       11.5134  -99.0000  157.0000 73

12 omega  -15.00   88.00   1.0000   10.0000
omega____ theta____ kappa____ phi______ frames
-       11.5134   37.0000  150.0000 103

13 omega  -28.00   64.00   1.0000   10.0000
omega____ theta____ kappa____ phi______ frames
-      -11.6697   37.0000  120.0000 92

14 omega  -28.00   64.00   1.0000   10.0000
omega____ theta____ kappa____ phi______ frames
-      -11.6697   37.0000    0.0000 92
;
_diffrn_measurement_device_type 'SuperNova, Dual, Cu at zero, Atlas'
_diffrn_measurement_method '\w scans'
_diffrn_orient_matrix_UB_11 0.0457648
_diffrn_orient_matrix_UB_12 0.0132691
_diffrn_orient_matrix_UB_13 -0.0253068
_diffrn_orient_matrix_UB_21 -0.0269016
_diffrn_orient_matrix_UB_22 -0.0048092
_diffrn_orient_matrix_UB_23 -0.0450531
_diffrn_orient_matrix_UB_31 -0.018437
_diffrn_orient_matrix_UB_32 0.0400344
_diffrn_orient_matrix_UB_33 0.0029181
_diffrn_radiation_monochromator mirror
_diffrn_radiation_type 'Mo K\a'
_diffrn_radiation_wavelength 0.7107
_diffrn_reflns_av_R_equivalents 0.0286
_diffrn_reflns_av_unetI/netI 0.0172
_diffrn_reflns_limit_h_max 17
_diffrn_reflns_limit_h_min -17
_diffrn_reflns_limit_k_max 22
_diffrn_reflns_limit_k_min -22
_diffrn_reflns_limit_l_max 18
_diffrn_reflns_limit_l_min -18
_diffrn_reflns_number 89285
_diffrn_reflns_theta_full 29.00
_diffrn_reflns_theta_max 29.49
_diffrn_reflns_theta_min 3.38
_diffrn_source 'fine-focus sealed tube'
_exptl_absorpt_coefficient_mu 0.565
_exptl_absorpt_correction_T_max 1.0
_exptl_absorpt_correction_T_min 0.89316
_exptl_absorpt_correction_type multi-scan
_exptl_absorpt_process_details
;
CrysAlisPro, Oxford Diffraction Ltd.,
Version 1.171.33.55 (release 05-01-2010 CrysAlis171 .NET)
(compiled Jan  5 2010,16:28:46)
empirical absorption correction using spherical harmonics,
implemented in SCALE3 ABSPACK scaling algorithm.
;
_exptl_crystal_colour colourless
_exptl_crystal_colour_primary colourless
_exptl_crystal_density_diffrn 1.301
_exptl_crystal_description block
_exptl_crystal_F_000 1192
_exptl_crystal_size_max 0.22
_exptl_crystal_size_mid 0.18
_exptl_crystal_size_min 0.15
_refine_diff_density_max 0.248
_refine_diff_density_min -0.177
_refine_diff_density_rms 0.040
_refine_ls_abs_structure_details 'Flack H D (1983), Acta Cryst. A39, 876-881'
_refine_ls_abs_structure_Flack 0.0(3)
_refine_ls_extinction_method none
_refine_ls_goodness_of_fit_ref 1.057
_refine_ls_hydrogen_treatment constr
_refine_ls_matrix_type full
_refine_ls_number_parameters 354
_refine_ls_number_reflns 7745
_refine_ls_number_restraints 0
_refine_ls_restrained_S_all 1.057
_refine_ls_R_factor_all 0.0251
_refine_ls_R_factor_gt 0.0226
_refine_ls_shift/su_max 0.002
_refine_ls_shift/su_mean 0.000
_refine_ls_structure_factor_coef Fsqd
_refine_ls_weighting_details
;
calc w=1/[\s^2^(Fo^2^)+(0.0404P)^2^+0.1650P] where P=(Fo^2^+2Fc^2^)/3
;
_refine_ls_weighting_scheme calc
_refine_ls_wR_factor_gt 0.0608
_refine_ls_wR_factor_ref 0.0615
_reflns_number_gt 7274
_reflns_number_total 7745
_reflns_threshold_expression >2sigma(I)
_cod_data_source_file ic3012712_si_002_1.cif
_cod_data_source_block 1acacOMe
_cod_database_code 4330492

loop_
_space_group_symop_id
_space_group_symop_operation_xyz
1 'x, y, z'
2 '-x+1/2, -y, z+1/2'
3 'x+1/2, -y+1/2, -z'
4 '-x, y+1/2, -z+1/2'

loop_
_atom_site_label
_atom_site_type_symbol
_atom_site_fract_x
_atom_site_fract_y
_atom_site_fract_z
_atom_site_U_iso_or_equiv
_atom_site_adp_type
_atom_site_occupancy
_atom_site_symmetry_multiplicity
_atom_site_calc_flag
_atom_site_refinement_flags
Fe1 Fe -0.111039(12) 0.438363(9) 0.514757(12) 0.01399(4) Uani 1 1 d .
O1 O -0.04887(6) 0.32234(5) 0.51209(7) 0.01983(17) Uani 1 1 d .
O2 O -0.20949(7) 0.39878(5) 0.62676(6) 0.01926(17) Uani 1 1 d .
O3 O -0.04079(8) 0.18977(5) 0.53824(7) 0.0267(2) Uani 1 1 d .
O4 O -0.29611(7) 0.31201(6) 0.72324(7) 0.02597(19) Uani 1 1 d .
N1 N -0.00632(8) 0.47265(6) 0.39784(7) 0.01625(19) Uani 1 1 d .
N2 N 0.04437(7) 0.54503(5) 0.40688(7) 0.01557(19) Uani 1 1 d .
N3 N -0.16810(7) 0.56037(6) 0.51330(7) 0.01599(17) Uani 1 1 d .
N4 N -0.09253(7) 0.61928(5) 0.50693(7) 0.01479(18) Uani 1 1 d .
N5 N 0.00716(8) 0.48342(6) 0.61845(7) 0.01609(19) Uani 1 1 d .
N6 N 0.05970(7) 0.55221(6) 0.59127(7) 0.01471(18) Uani 1 1 d .
N7 N -0.23480(9) 0.40383(7) 0.40411(8) 0.0221(2) Uani 1 1 d .
N8 N 0.34857(11) 0.52548(8) 0.49064(10) 0.0391(3) Uani 1 1 d .
C1 C 0.03889(12) 0.18683(9) 0.46412(12) 0.0351(3) Uani 1 1 d .
H20A H 0.0088 0.2051 0.4020 0.053 Uiso 1 1 calc R
H20B H 0.0644 0.1317 0.4571 0.053 Uiso 1 1 calc R
H20C H 0.0981 0.2217 0.4825 0.053 Uiso 1 1 calc R
C2 C -0.08523(9) 0.26277(7) 0.55558(9) 0.0188(2) Uani 1 1 d .
C3 C -0.16845(10) 0.25949(7) 0.62282(9) 0.0209(2) Uani 1 1 d .
H17 H -0.1891 0.2089 0.6483 0.025 Uiso 1 1 calc R
C4 C -0.22236(9) 0.32791(7) 0.65392(9) 0.0185(2) Uani 1 1 d .
C5 C -0.34838(12) 0.37995(9) 0.76569(10) 0.0308(3) Uani 1 1 d .
H19A H -0.3818 0.4117 0.7140 0.046 Uiso 1 1 calc R
H19B H -0.2964 0.4129 0.8004 0.046 Uiso 1 1 calc R
H19C H -0.4026 0.3615 0.8116 0.046 Uiso 1 1 calc R
C6 C 0.02288(9) 0.44231(8) 0.31143(8) 0.0186(2) Uani 1 1 d .
C7 C 0.09197(9) 0.49486(7) 0.26410(9) 0.0208(2) Uani 1 1 d .
H2 H 0.1241 0.4878 0.2020 0.025 Uiso 1 1 calc R
C8 C 0.10380(9) 0.55954(7) 0.32666(8) 0.0184(2) Uani 1 1 d .
C9 C -0.01554(12) 0.36212(8) 0.27709(10) 0.0270(3) Uani 1 1 d .
H11A H 0.0449 0.3299 0.2555 0.041 Uiso 1 1 calc R
H11B H -0.0649 0.3694 0.2226 0.041 Uiso 1 1 calc R
H11C H -0.0518 0.3347 0.3308 0.041 Uiso 1 1 calc R
C10 C 0.16873(11) 0.63333(8) 0.31340(10) 0.0269(3) Uani 1 1 d .
H10A H 0.2051 0.6311 0.2503 0.040 Uiso 1 1 calc R
H10B H 0.2213 0.6369 0.3659 0.040 Uiso 1 1 calc R
H10C H 0.1225 0.6804 0.3154 0.040 Uiso 1 1 calc R
C11 C -0.26164(9) 0.59756(7) 0.52089(9) 0.0183(2) Uani 1 1 d .
C12 C -0.24657(9) 0.68065(7) 0.51996(10) 0.0208(2) Uani 1 1 d .
H5 H -0.2997 0.7208 0.5244 0.025 Uiso 1 1 calc R
C13 C -0.13823(9) 0.69231(7) 0.51116(9) 0.0180(2) Uani 1 1 d .
C14 C -0.36313(9) 0.55150(8) 0.52843(11) 0.0253(3) Uani 1 1 d .
H13A H -0.3803 0.5281 0.4648 0.038 Uiso 1 1 calc R
H13B H -0.3551 0.5087 0.5768 0.038 Uiso 1 1 calc R
H13C H -0.4203 0.5876 0.5486 0.038 Uiso 1 1 calc R
C15 C -0.07621(10) 0.76813(7) 0.50562(10) 0.0246(3) Uani 1 1 d .
H12A H -0.0441 0.7730 0.4408 0.037 Uiso 1 1 calc R
H12B H -0.0204 0.7675 0.5553 0.037 Uiso 1 1 calc R
H12C H -0.1234 0.8137 0.5172 0.037 Uiso 1 1 calc R
C16 C 0.04765(9) 0.46214(7) 0.70527(9) 0.0192(2) Uani 1 1 d .
C17 C 0.12566(10) 0.51687(7) 0.73397(9) 0.0203(2) Uani 1 1 d .
H8 H 0.1664 0.5156 0.7922 0.024 Uiso 1 1 calc R
C18 C 0.13125(9) 0.57312(7) 0.66035(8) 0.0175(2) Uani 1 1 d .
C19 C 0.01070(12) 0.38943(8) 0.75914(10) 0.0290(3) Uani 1 1 d .
H15A H 0.0164 0.3425 0.7166 0.044 Uiso 1 1 calc R
H15B H -0.0633 0.3967 0.7789 0.044 Uiso 1 1 calc R
H15C H 0.0548 0.3815 0.8172 0.044 Uiso 1 1 calc R
C20 C 0.20170(10) 0.64479(8) 0.65162(10) 0.0228(3) Uani 1 1 d .
H14A H 0.2370 0.6442 0.5879 0.034 Uiso 1 1 calc R
H14B H 0.2551 0.6435 0.7035 0.034 Uiso 1 1 calc R
H14C H 0.1591 0.6936 0.6577 0.034 Uiso 1 1 calc R
C21 C -0.29446(10) 0.39248(8) 0.34328(10) 0.0248(3) Uani 1 1 d .
C22 C -0.37124(13) 0.37812(12) 0.26602(12) 0.0427(4) Uani 1 1 d .
H22A H -0.3511 0.3300 0.2296 0.064 Uiso 1 1 calc R
H22B H -0.3727 0.4242 0.2217 0.064 Uiso 1 1 calc R
H22C H -0.4416 0.3705 0.2947 0.064 Uiso 1 1 calc R
C23 C 0.29389(10) 0.47221(8) 0.50040(9) 0.0265(3) Uani 1 1 d .
C24 C 0.22414(10) 0.40387(8) 0.51379(13) 0.0327(3) Uani 1 1 d .
H24A H 0.1714 0.4028 0.4613 0.049 Uiso 1 1 calc R
H24B H 0.2659 0.3544 0.5122 0.049 Uiso 1 1 calc R
H24C H 0.1881 0.4083 0.5769 0.049 Uiso 1 1 calc R
B1 B 0.02668(10) 0.59732(7) 0.49834(9) 0.0151(2) Uani 1 1 d .
H1 H 0.0694 0.6475 0.4925 0.018 Uiso 1 1 calc R

loop_
_atom_site_aniso_label
_atom_site_aniso_U_11
_atom_site_aniso_U_22
_atom_site_aniso_U_33
_atom_site_aniso_U_23
_atom_site_aniso_U_13
_atom_site_aniso_U_12
Fe1 0.01439(7) 0.01352(7) 0.01407(7) 0.00029(6) 0.00025(6) 0.00066(6)
O1 0.0194(4) 0.0173(4) 0.0228(4) 0.0003(3) 0.0044(4) 0.0013(3)
O2 0.0193(4) 0.0203(4) 0.0183(4) 0.0014(3) 0.0028(3) 0.0025(3)
O3 0.0317(5) 0.0165(4) 0.0319(5) 0.0009(3) 0.0090(4) 0.0047(4)
O4 0.0259(4) 0.0296(5) 0.0223(4) 0.0037(4) 0.0101(4) 0.0016(4)
N1 0.0172(4) 0.0158(4) 0.0157(5) -0.0014(4) -0.0007(4) 0.0002(4)
N2 0.0150(4) 0.0158(5) 0.0159(4) 0.0008(3) 0.0009(4) 0.0005(3)
N3 0.0153(4) 0.0170(4) 0.0157(4) 0.0009(4) -0.0003(3) -0.0003(4)
N4 0.0175(4) 0.0137(4) 0.0132(4) 0.0007(3) 0.0003(4) 0.0012(3)
N5 0.0176(5) 0.0144(5) 0.0162(5) 0.0020(4) -0.0007(4) 0.0002(4)
N6 0.0146(4) 0.0135(4) 0.0160(4) 0.0002(3) 0.0001(3) -0.0008(4)
N7 0.0206(5) 0.0250(5) 0.0208(5) -0.0009(4) 0.0000(4) -0.0021(4)
N8 0.0486(7) 0.0367(7) 0.0320(7) -0.0051(6) 0.0065(6) -0.0032(6)
C1 0.0371(7) 0.0265(7) 0.0416(9) 0.0012(6) 0.0152(7) 0.0124(6)
C2 0.0193(5) 0.0172(5) 0.0197(5) -0.0025(4) -0.0015(4) 0.0022(4)
C3 0.0244(6) 0.0173(5) 0.0211(6) 0.0005(4) 0.0035(5) -0.0037(5)
C4 0.0155(5) 0.0256(6) 0.0145(5) 0.0009(4) 0.0000(4) -0.0027(5)
C5 0.0303(7) 0.0406(8) 0.0215(6) 0.0009(6) 0.0096(5) 0.0110(6)
C6 0.0184(5) 0.0219(5) 0.0156(5) -0.0019(5) 0.0006(4) 0.0023(5)
C7 0.0198(6) 0.0258(6) 0.0168(5) -0.0008(5) 0.0043(4) 0.0029(5)
C8 0.0165(5) 0.0219(5) 0.0169(5) 0.0025(4) 0.0025(4) 0.0022(5)
C9 0.0332(7) 0.0268(6) 0.0210(6) -0.0078(5) 0.0034(5) -0.0026(5)
C10 0.0286(7) 0.0262(6) 0.0259(7) 0.0014(5) 0.0102(5) -0.0034(5)
C11 0.0175(5) 0.0206(5) 0.0168(5) 0.0006(5) -0.0008(5) 0.0045(4)
C12 0.0198(5) 0.0191(5) 0.0234(6) 0.0001(5) -0.0002(5) 0.0056(4)
C13 0.0228(5) 0.0163(5) 0.0148(5) 0.0001(4) -0.0013(4) 0.0032(4)
C14 0.0173(5) 0.0253(6) 0.0333(7) -0.0012(5) 0.0018(5) 0.0021(4)
C15 0.0279(6) 0.0157(5) 0.0302(7) -0.0005(5) -0.0023(5) 0.0022(4)
C16 0.0189(5) 0.0229(6) 0.0159(5) 0.0024(4) -0.0015(4) 0.0010(4)
C17 0.0203(6) 0.0252(6) 0.0154(5) 0.0003(4) -0.0038(4) 0.0002(5)
C18 0.0157(5) 0.0204(5) 0.0164(5) -0.0040(4) -0.0003(4) 0.0023(4)
C19 0.0326(7) 0.0302(7) 0.0243(7) 0.0107(5) -0.0093(6) -0.0074(6)
C20 0.0226(6) 0.0229(6) 0.0229(6) -0.0038(5) -0.0034(5) -0.0037(5)
C21 0.0217(6) 0.0305(7) 0.0221(6) -0.0027(5) 0.0005(5) 0.0045(5)
C22 0.0321(8) 0.0643(11) 0.0317(8) -0.0051(8) -0.0131(7) 0.0084(8)
C23 0.0307(6) 0.0311(6) 0.0178(6) -0.0053(5) -0.0003(5) 0.0084(5)
C24 0.0243(6) 0.0303(6) 0.0435(8) -0.0069(6) 0.0007(6) 0.0056(5)
B1 0.0155(5) 0.0148(5) 0.0149(6) -0.0003(5) 0.0006(4) 0.0003(4)

loop_
_atom_type_symbol
_atom_type_description
_atom_type_scat_dispersion_real
_atom_type_scat_dispersion_imag
_atom_type_scat_source
C C 0.0033 0.0016 'International Tables Vol C Tables 4.2.6.8 and 6.1.1.4'
H H 0.0000 0.0000 'International Tables Vol C Tables 4.2.6.8 and 6.1.1.4'
B B 0.0013 0.0007 'International Tables Vol C Tables 4.2.6.8 and 6.1.1.4'
Fe Fe 0.3463 0.8444 'International Tables Vol C Tables 4.2.6.8 and 6.1.1.4'
N N 0.0061 0.0033 'International Tables Vol C Tables 4.2.6.8 and 6.1.1.4'
O O 0.0106 0.0060 'International Tables Vol C Tables 4.2.6.8 and 6.1.1.4'

loop_
_geom_angle_atom_site_label_1
_geom_angle_atom_site_label_2
_geom_angle_atom_site_label_3
_geom_angle
O1 Fe1 N1 90.18(3)
O1 Fe1 N3 177.00(3)
O1 Fe1 N5 94.25(3)
O1 Fe1 N7 90.64(4)
O2 Fe1 O1 86.70(3)
O2 Fe1 N1 176.86(4)
O2 Fe1 N3 96.17(3)
O2 Fe1 N5 92.16(4)
O2 Fe1 N7 90.04(4)
N1 Fe1 N3 86.95(4)
N1 Fe1 N5 88.45(4)
N1 Fe1 N7 89.61(4)
N3 Fe1 N5 84.78(4)
N3 Fe1 N7 90.24(4)
N5 Fe1 N7 174.75(4)
C2 O1 Fe1 126.37(8)
C4 O2 Fe1 126.65(8)
C2 O3 C1 116.35(10)
C4 O4 C5 116.37(10)
N2 N1 Fe1 116.93(7)
C6 N1 Fe1 136.50(8)
C6 N1 N2 106.54(10)
N1 N2 B1 120.26(9)
C8 N2 N1 110.05(9)
C8 N2 B1 129.67(10)
N4 N3 Fe1 116.42(6)
C11 N3 Fe1 136.96(8)
C11 N3 N4 106.56(9)
N3 N4 B1 120.56(8)
C13 N4 N3 110.36(8)
C13 N4 B1 129.07(9)
N6 N5 Fe1 116.01(7)
C16 N5 Fe1 137.90(8)
C16 N5 N6 106.08(9)
N5 N6 B1 120.14(9)
C18 N6 N5 110.31(9)
C18 N6 B1 129.30(9)
C21 N7 Fe1 173.58(11)
O3 C1 H20A 109.5
O3 C1 H20B 109.5
O3 C1 H20C 109.5
H20A C1 H20B 109.5
H20C C1 H20A 109.5
H20C C1 H20B 109.5
O1 C2 O3 118.62(10)
O1 C2 C3 128.49(11)
O3 C2 C3 112.89(10)
C2 C3 H17 118.8
C4 C3 C2 122.34(11)
C4 C3 H17 118.8
O2 C4 O4 118.86(11)
O2 C4 C3 128.33(11)
O4 C4 C3 112.81(10)
O4 C5 H19A 109.5
O4 C5 H19B 109.5
O4 C5 H19C 109.5
H19A C5 H19B 109.5
H19C C5 H19A 109.5
H19C C5 H19B 109.5
N1 C6 C7 110.13(11)
N1 C6 C9 121.74(11)
C7 C6 C9 128.12(11)
C6 C7 H2 127.2
C8 C7 C6 105.65(10)
C8 C7 H2 127.2
N2 C8 C7 107.63(10)
N2 C8 C10 123.50(11)
C7 C8 C10 128.88(11)
C6 C9 H11A 109.5
C6 C9 H11B 109.5
C6 C9 H11C 109.5
H11A C9 H11B 109.5
H11C C9 H11A 109.5
H11C C9 H11B 109.5
C8 C10 H10A 109.5
C8 C10 H10B 109.5
C8 C10 H10C 109.5
H10A C10 H10B 109.5
H10C C10 H10A 109.5
H10C C10 H10B 109.5
N3 C11 C12 109.84(10)
N3 C11 C14 121.43(10)
C12 C11 C14 128.73(10)
C11 C12 H5 127.1
C13 C12 C11 105.89(10)
C13 C12 H5 127.1
N4 C13 C12 107.34(10)
N4 C13 C15 122.75(10)
C12 C13 C15 129.91(10)
C11 C14 H13A 109.5
C11 C14 H13B 109.5
C11 C14 H13C 109.5
H13B C14 H13A 109.5
H13C C14 H13A 109.5
H13C C14 H13B 109.5
C13 C15 H12A 109.5
C13 C15 H12B 109.5
C13 C15 H12C 109.5
H12A C15 H12B 109.5
H12A C15 H12C 109.5
H12B C15 H12C 109.5
N5 C16 C17 110.10(11)
N5 C16 C19 122.24(11)
C17 C16 C19 127.66(11)
C16 C17 H8 127.0
C18 C17 C16 105.98(10)
C18 C17 H8 127.0
N6 C18 C17 107.52(10)
N6 C18 C20 123.15(11)
C17 C18 C20 129.32(11)
C16 C19 H15A 109.5
C16 C19 H15B 109.5
C16 C19 H15C 109.5
H15B C19 H15A 109.5
H15B C19 H15C 109.5
H15C C19 H15A 109.5
C18 C20 H14A 109.5
C18 C20 H14B 109.5
C18 C20 H14C 109.5
H14A C20 H14B 109.5
H14C C20 H14A 109.5
H14C C20 H14B 109.5
N7 C21 C22 179.62(16)
C21 C22 H22A 109.5
C21 C22 H22B 109.5
C21 C22 H22C 109.5
H22A C22 H22B 109.5
H22C C22 H22A 109.5
H22C C22 H22B 109.5
N8 C23 C24 179.50(16)
C23 C24 H24A 109.5
C23 C24 H24B 109.5
C23 C24 H24C 109.5
H24A C24 H24B 109.5
H24A C24 H24C 109.5
H24C C24 H24B 109.5
N2 B1 N4 109.59(9)
N2 B1 H1 109.3
N4 B1 H1 109.3
N6 B1 N2 110.84(9)
N6 B1 N4 108.41(9)
N6 B1 H1 109.3

loop_
_geom_bond_atom_site_label_1
_geom_bond_atom_site_label_2
_geom_bond_distance
Fe1 O1 2.0918(8)
Fe1 O2 2.0826(8)
Fe1 N1 2.1546(10)
Fe1 N3 2.1623(9)
Fe1 N5 2.1937(10)
Fe1 N7 2.2522(11)
O1 C2 1.2477(15)
O2 C4 1.2518(15)
O3 C1 1.4304(16)
O3 C2 1.3633(14)
O4 C4 1.3563(14)
O4 C5 1.4362(17)
N1 C6 1.3397(15)
N2 N1 1.3739(13)
N2 C8 1.3527(14)
N2 B1 1.5439(15)
N3 C11 1.3385(14)
N4 N3 1.3734(12)
N4 C13 1.3510(14)
N4 B1 1.5535(15)
N5 C16 1.3427(15)
N6 N5 1.3784(13)
N6 C18 1.3543(15)
N6 B1 1.5372(15)
N7 C21 1.1393(17)
N8 C23 1.1342(19)
C1 H20A 0.9800
C1 H20B 0.9800
C1 H20C 0.9800
C3 C2 1.3984(17)
C3 H17 0.9500
C4 C3 1.3971(17)
C5 H19A 0.9800
C5 H19B 0.9800
C5 H19C 0.9800
C6 C9 1.5006(18)
C7 C6 1.3973(17)
C7 H2 0.9500
C8 C7 1.3875(17)
C8 C10 1.4917(17)
C9 H11A 0.9800
C9 H11B 0.9800
C9 H11C 0.9800
C10 H10A 0.9800
C10 H10B 0.9800
C10 H10C 0.9800
C11 C14 1.4982(16)
C12 C11 1.4014(16)
C12 H5 0.9500
C13 C12 1.3867(16)
C13 C15 1.4912(16)
C14 H13A 0.9800
C14 H13B 0.9800
C14 H13C 0.9800
C15 H12A 0.9800
C15 H12B 0.9800
C15 H12C 0.9800
C16 C19 1.4962(17)
C17 C16 1.4003(17)
C17 H8 0.9500
C18 C17 1.3805(17)
C18 C20 1.4964(17)
C19 H15A 0.9800
C19 H15B 0.9800
C19 H15C 0.9800
C20 H14A 0.9800
C20 H14B 0.9800
C20 H14C 0.9800
C21 C22 1.4552(19)
C22 H22A 0.9800
C22 H22B 0.9800
C22 H22C 0.9800
C23 C24 1.454(2)
C24 H24A 0.9800
C24 H24B 0.9800
C24 H24C 0.9800
B1 H1 1.0000

loop_
_geom_torsion_atom_site_label_1
_geom_torsion_atom_site_label_2
_geom_torsion_atom_site_label_3
_geom_torsion_atom_site_label_4
_geom_torsion
Fe1 O1 C2 O3 173.64(8)
Fe1 O1 C2 C3 -6.57(19)
Fe1 O2 C4 O4 -174.84(7)
Fe1 O2 C4 C3 6.12(18)
Fe1 N1 C6 C7 177.20(8)
Fe1 N1 C6 C9 -3.81(18)
Fe1 N3 C11 C12 176.61(9)
Fe1 N3 C11 C14 -3.64(19)
Fe1 N5 C16 C17 178.67(9)
Fe1 N5 C16 C19 -1.25(19)
Fe1 N7 C21 C22 -111(25)
O1 Fe1 O2 C4 -10.15(10)
O1 Fe1 N1 N2 -135.99(7)
O1 Fe1 N1 C6 46.74(12)
O1 Fe1 N3 N4 -26.8(8)
O1 Fe1 N3 C11 156.5(7)
O1 Fe1 N5 N6 128.27(7)
O1 Fe1 N5 C16 -50.23(12)
O1 Fe1 N7 C21 -128.8(10)
O2 Fe1 O1 C2 10.35(10)
O2 Fe1 N1 N2 -143.0(6)
O2 Fe1 N1 C6 39.8(7)
O2 Fe1 N3 N4 136.06(7)
O2 Fe1 N3 C11 -40.65(12)
O2 Fe1 N5 N6 -144.88(7)
O2 Fe1 N5 C16 36.62(12)
O2 Fe1 N7 C21 144.5(10)
O2 C4 C3 C2 2.6(2)
O4 C4 C3 C2 -176.50(11)
N1 Fe1 O1 C2 -169.26(10)
N1 Fe1 O2 C4 -3.2(7)
N1 Fe1 N3 N4 -44.27(8)
N1 Fe1 N3 C11 139.02(12)
N1 Fe1 N5 N6 38.20(7)
N1 Fe1 N5 C16 -140.30(12)
N1 Fe1 N7 C21 -38.6(10)
N1 N2 C8 C7 -0.31(12)
N1 N2 C8 C10 179.89(11)
N1 N2 B1 N4 -60.12(12)
N1 N2 B1 N6 59.49(12)
N2 N1 C6 C7 -0.26(13)
N2 N1 C6 C9 178.73(11)
N2 C8 C7 C6 0.14(13)
N3 Fe1 O1 C2 173.3(7)
N3 Fe1 O2 C4 170.73(10)
N3 Fe1 N1 N2 43.12(7)
N3 Fe1 N1 C6 -134.15(12)
N3 Fe1 N5 N6 -48.88(7)
N3 Fe1 N5 C16 132.62(12)
N3 Fe1 N7 C21 48.4(10)
N3 N4 C13 C12 -0.35(13)
N3 N4 C13 C15 -179.75(11)
N3 N4 B1 N2 58.50(13)
N3 N4 B1 N6 -62.58(12)
N4 N3 C11 C12 -0.32(14)
N4 N3 C11 C14 179.43(11)
N4 C13 C12 C11 0.15(15)
N5 Fe1 O1 C2 102.28(10)
N5 Fe1 O2 C4 -104.29(10)
N5 Fe1 N1 N2 -41.74(7)
N5 Fe1 N1 C6 140.99(12)
N5 Fe1 N3 N4 44.45(8)
N5 Fe1 N3 C11 -132.26(12)
N5 Fe1 N7 C21 29.7(12)
N5 N6 C18 C17 0.16(12)
N5 N6 C18 C20 179.34(10)
N5 N6 B1 N2 -63.42(12)
N5 N6 B1 N4 56.89(12)
N6 N5 C16 C17 0.07(13)
N6 N5 C16 C19 -179.85(11)
N6 C18 C17 C16 -0.11(13)
N7 Fe1 O1 C2 -79.65(10)
N7 Fe1 O2 C4 80.48(10)
N7 Fe1 N1 N2 133.38(8)
N7 Fe1 N1 C6 -43.89(12)
N7 Fe1 N3 N4 -133.87(8)
N7 Fe1 N3 C11 49.42(12)
N7 Fe1 N5 N6 -30.2(5)
N7 Fe1 N5 C16 151.3(4)
C1 O3 C2 O1 -5.33(17)
C1 O3 C2 C3 174.85(12)
C4 C3 C2 O1 -2.3(2)
C4 C3 C2 O3 177.49(11)
C5 O4 C4 O2 -4.72(16)
C5 O4 C4 C3 174.47(11)
C8 N2 N1 Fe1 -177.68(7)
C8 N2 N1 C6 0.36(12)
C8 N2 B1 N4 118.19(12)
C8 N2 B1 N6 -122.21(12)
C8 C7 C6 N1 0.08(14)
C8 C7 C6 C9 -178.84(12)
C10 C8 C7 C6 179.93(12)
C13 N4 N3 Fe1 -177.24(7)
C13 N4 N3 C11 0.42(12)
C13 N4 B1 N2 -122.82(12)
C13 N4 B1 N6 116.10(12)
C13 C12 C11 N3 0.11(15)
C13 C12 C11 C14 -179.62(13)
C15 C13 C12 C11 179.49(12)
C18 N6 N5 Fe1 -179.10(7)
C18 N6 N5 C16 -0.15(12)
C18 N6 B1 N2 122.78(12)
C18 N6 B1 N4 -116.91(12)
C18 C17 C16 N5 0.02(14)
C18 C17 C16 C19 179.94(13)
C20 C18 C17 C16 -179.22(12)
B1 N2 N1 Fe1 0.93(12)
B1 N2 N1 C6 178.97(10)
B1 N2 C8 C7 -178.76(10)
B1 N2 C8 C10 1.45(18)
B1 N4 N3 Fe1 1.67(12)
B1 N4 N3 C11 179.33(10)
B1 N4 C13 C12 -179.14(11)
B1 N4 C13 C15 1.46(19)
B1 N6 N5 Fe1 6.01(12)
B1 N6 N5 C16 -175.03(9)
B1 N6 C18 C17 174.45(10)
B1 N6 C18 C20 -6.38(18)
